data_4333460
loop_
_publ_author_name
'Wallace, Warren A.'
'Potvin, Pierre G.'

_publ_section_title
;
 Structurally Diverse Aggregating Condensations of Ti(IV) Catecholates
;
_journal_issue 22
_journal_name_full 'Inorganic Chemistry'
_journal_page_first 9463
_journal_page_last 9472
_journal_paper_doi 10.1021/ic7013495
_journal_volume 46
_journal_year 2007
_chemical_formula_moiety 'C84 H96 O24 Ti6, 4(C H Cl3)'
_chemical_formula_sum 'C88 H100 Cl12 O24 Ti6'
_chemical_formula_weight 2254.48
_chemical_name_systematic
; 
 ? 
;
_space_group_IT_number 2
_symmetry_cell_setting triclinic
_symmetry_space_group_name_Hall '-P 1'
_symmetry_space_group_name_H-M 'P -1'
_atom_sites_solution_hydrogens geom
_atom_sites_solution_primary direct
_atom_sites_solution_secondary difmap
_audit_creation_method SHELXL-97
_cell_angle_alpha 95.798(3)
_cell_angle_beta 97.372(3)
_cell_angle_gamma 104.835(3)
_cell_formula_units_Z 1
_cell_length_a 12.6267(6)
_cell_length_b 13.4917(6)
_cell_length_c 15.6335(9)
_cell_measurement_reflns_used 25833
_cell_measurement_temperature 150(1)
_cell_measurement_theta_max 27.5
_cell_measurement_theta_min 2.6
_cell_volume 2528.2(2)
_computing_cell_refinement 'Denzo-SMN (Otwinowski & Minor, 1997)'
_computing_data_collection 'Collect (Nonius BV, 1997-2003)'
_computing_data_reduction Denzo-SMN
_computing_molecular_graphics 'SHELXTL V6.1'
_computing_publication_material 'SHELXTL V6.1'
_computing_structure_refinement 'SHELXTL V6.1(Sheldrick, 2001)'
_computing_structure_solution 'SIR-92 (Altomare et al., 1993)'
_diffrn_ambient_temperature 150(1)
_diffrn_detector_area_resol_mean 9
_diffrn_measured_fraction_theta_full 0.973
_diffrn_measured_fraction_theta_max 0.973
_diffrn_measurement_device_type 'Bruker-Nonius KappaCCD'
_diffrn_measurement_method '\f scans and \w scans with \k offsets'
_diffrn_radiation_monochromator graphite
_diffrn_radiation_source 'fine-focus sealed tube'
_diffrn_radiation_type MoK\a
_diffrn_radiation_wavelength 0.71073
_diffrn_reflns_av_R_equivalents 0.0750
_diffrn_reflns_av_sigmaI/netI 0.0746
_diffrn_reflns_limit_h_max 16
_diffrn_reflns_limit_h_min -16
_diffrn_reflns_limit_k_max 17
_diffrn_reflns_limit_k_min -17
_diffrn_reflns_limit_l_max 20
_diffrn_reflns_limit_l_min -19
_diffrn_reflns_number 25833
_diffrn_reflns_theta_full 27.58
_diffrn_reflns_theta_max 27.58
_diffrn_reflns_theta_min 2.65
_diffrn_standards_decay_% 0
_diffrn_standards_interval_count 0
_diffrn_standards_interval_time 0
_diffrn_standards_number 0
_exptl_absorpt_coefficient_mu 0.837
_exptl_absorpt_correction_T_max 0.890
_exptl_absorpt_correction_T_min 0.545
_exptl_absorpt_correction_type multi-scan
_exptl_absorpt_process_details
;
multi-scan from symmetry-related measurements 
 Sortav (Blessing 1995)
;
_exptl_crystal_density_diffrn 1.481
_exptl_crystal_density_method 'not measured'
_exptl_crystal_description plate
_exptl_crystal_F_000 1156
_exptl_crystal_size_max 0.25
_exptl_crystal_size_mid 0.25
_exptl_crystal_size_min 0.16
_refine_diff_density_max 0.767
_refine_diff_density_min -0.620
_refine_diff_density_rms 0.072
_refine_ls_extinction_method none
_refine_ls_goodness_of_fit_ref 1.023
_refine_ls_hydrogen_treatment constr
_refine_ls_matrix_type full
_refine_ls_number_parameters 617
_refine_ls_number_reflns 11405
_refine_ls_number_restraints 2
_refine_ls_restrained_S_all 1.023
_refine_ls_R_factor_all 0.1170
_refine_ls_R_factor_gt 0.0725
_refine_ls_shift/su_max 0.001
_refine_ls_shift/su_mean 0.000
_refine_ls_structure_factor_coef Fsqd
_refine_ls_weighting_details 'calc w=1/[\s^2^(Fo^2^)+(0.1039P)^2^+2.2455P] where P=(Fo^2^+2Fc^2^)/3'
_refine_ls_weighting_scheme calc
_refine_ls_wR_factor_gt 0.1882
_refine_ls_wR_factor_ref 0.2215
_reflns_number_gt 7180
_reflns_number_total 11405
_reflns_threshold_expression I>2\s(I)
_cod_data_source_file ic7013495sup1.cif
_cod_data_source_block k04186
_cod_depositor_comments
;
The following automatic conversions were performed:

'_symmetry_cell_setting' value 'Triclinic' changed to 'triclinic'
according to /home/saulius/struct/CIF-dictionaries/cif_core.dic
dictionary named 'cif_core.dic' version 2.4.2 from 2011-04-26.

Automatic conversion script
Id: cif_fix_values 1891 2012-01-12 08:04:46Z andrius 
;
_cod_database_code 4333460

loop_
_symmetry_equiv_pos_as_xyz
'x, y, z'
'-x, -y, -z'

loop_
_atom_site_label
_atom_site_type_symbol
_atom_site_fract_x
_atom_site_fract_y
_atom_site_fract_z
_atom_site_U_iso_or_equiv
_atom_site_adp_type
_atom_site_occupancy
_atom_site_symmetry_multiplicity
_atom_site_calc_flag
_atom_site_refinement_flags
_atom_site_disorder_assembly
_atom_site_disorder_group
Ti1 Ti 0.34412(6) 0.40086(6) 0.40392(5) 0.0517(2) Uani 1 1 d . . .
Ti2 Ti 0.58571(6) 0.45016(6) 0.38697(5) 0.0495(2) Uani 1 1 d . . .
Ti3 Ti 0.40823(6) 0.42420(5) 0.21129(5) 0.0472(2) Uani 1 1 d . . .
O1 O 0.4518(2) 0.48432(19) 0.34767(18) 0.0492(6) Uani 1 1 d . . .
O2 O 0.6899(2) 0.3735(2) 0.37498(17) 0.0503(6) Uani 1 1 d . . .
O3 O 0.5397(2) 0.3779(2) 0.25479(17) 0.0479(6) Uani 1 1 d . . .
O4 O 0.5090(2) 0.5554(2) 0.19308(19) 0.0534(7) Uani 1 1 d . . .
O5 O 0.3045(2) 0.5097(2) 0.2062(2) 0.0539(7) Uani 1 1 d . . .
O6 O 0.3062(2) 0.32755(19) 0.27155(18) 0.0492(6) Uani 1 1 d . . .
O7 O 0.2373(2) 0.2763(2) 0.41005(18) 0.0553(7) Uani 1 1 d . . .
O8 O 0.4738(2) 0.3458(2) 0.43202(18) 0.0534(7) Uani 1 1 d . . .
O9 O 0.6669(2) 0.5731(2) 0.3274(2) 0.0606(8) Uani 1 1 d D . .
H9O H 0.627(4) 0.576(4) 0.280(2) 0.091 Uiso 1 1 d D . .
O10 O 0.3777(2) 0.3556(2) 0.10499(18) 0.0551(7) Uani 1 1 d . . .
O11 O 0.2292(2) 0.4758(2) 0.3542(2) 0.0615(8) Uani 1 1 d D . .
H11O H 0.233(5) 0.490(4) 0.3031(16) 0.092 Uiso 1 1 d D . .
O12 O 0.6498(2) 0.5297(2) 0.48994(19) 0.0598(8) Uani 1 1 d . . .
C1 C 0.6884(3) 0.3141(3) 0.2996(3) 0.0483(9) Uani 1 1 d . . .
C2 C 0.7583(3) 0.2539(3) 0.2873(3) 0.0518(9) Uani 1 1 d . . .
H2A H 0.8135 0.2518 0.3340 0.062 Uiso 1 1 calc R . .
C3 C 0.7491(3) 0.1946(3) 0.2057(3) 0.0550(10) Uani 1 1 d . . .
C4 C 0.8176(4) 0.1283(4) 0.1903(3) 0.0694(13) Uani 1 1 d . . .
H4A H 0.8722 0.1228 0.2361 0.083 Uiso 1 1 calc R . .
C5 C 0.8058(5) 0.0723(4) 0.1104(4) 0.0811(15) Uani 1 1 d . . .
H5A H 0.8527 0.0285 0.1014 0.097 Uiso 1 1 calc R . .
C6 C 0.7275(5) 0.0777(4) 0.0423(4) 0.0783(15) Uani 1 1 d . . .
H6A H 0.7204 0.0373 -0.0126 0.094 Uiso 1 1 calc R . .
C7 C 0.6599(4) 0.1408(4) 0.0534(3) 0.0677(12) Uani 1 1 d . . .
H7A H 0.6071 0.1447 0.0057 0.081 Uiso 1 1 calc R . .
C8 C 0.6672(4) 0.2005(3) 0.1350(3) 0.0552(10) Uani 1 1 d . . .
C9 C 0.5956(3) 0.2640(3) 0.1494(3) 0.0503(9) Uani 1 1 d . . .
H9A H 0.5413 0.2690 0.1032 0.060 Uiso 1 1 calc R . .
C10 C 0.6052(3) 0.3179(3) 0.2298(3) 0.0461(9) Uani 1 1 d . . .
C11 C 0.4654(3) 0.6375(3) 0.1953(3) 0.0510(9) Uani 1 1 d . . .
C12 C 0.5217(3) 0.7366(3) 0.1932(3) 0.0547(10) Uani 1 1 d . . .
H12A H 0.5984 0.7530 0.1888 0.066 Uiso 1 1 calc R . .
C13 C 0.4670(4) 0.8168(3) 0.1976(3) 0.0530(10) Uani 1 1 d . . .
C14 C 0.5231(4) 0.9221(3) 0.1974(3) 0.0602(11) Uani 1 1 d . . .
H14A H 0.5996 0.9405 0.1923 0.072 Uiso 1 1 calc R . .
C15 C 0.4697(5) 0.9972(4) 0.2043(3) 0.0732(14) Uani 1 1 d . . .
H15A H 0.5094 1.0675 0.2051 0.088 Uiso 1 1 calc R . .
C16 C 0.3571(5) 0.9719(4) 0.2102(4) 0.0746(14) Uani 1 1 d . . .
H16A H 0.3205 1.0252 0.2152 0.090 Uiso 1 1 calc R . .
C17 C 0.2986(4) 0.8712(4) 0.2089(3) 0.0632(11) Uani 1 1 d . . .
H17A H 0.2214 0.8550 0.2116 0.076 Uiso 1 1 calc R . .
C18 C 0.3516(4) 0.7909(3) 0.2036(3) 0.0523(9) Uani 1 1 d . . .
C19 C 0.2946(3) 0.6859(3) 0.2051(3) 0.0516(9) Uani 1 1 d . . .
H19A H 0.2175 0.6675 0.2084 0.062 Uiso 1 1 calc R . .
C20 C 0.3495(3) 0.6112(3) 0.2020(3) 0.0510(9) Uani 1 1 d . . .
C21 C 0.2311(3) 0.2324(3) 0.2593(3) 0.0446(8) Uani 1 1 d . . .
C22 C 0.1936(3) 0.1687(3) 0.1833(3) 0.0456(8) Uani 1 1 d . . .
H22A H 0.2176 0.1899 0.1312 0.055 Uiso 1 1 calc R . .
C23 C 0.1182(3) 0.0696(3) 0.1809(3) 0.0497(9) Uani 1 1 d . . .
C24 C 0.0804(3) -0.0021(3) 0.1045(3) 0.0560(10) Uani 1 1 d . . .
H24A H 0.1032 0.0171 0.0515 0.067 Uiso 1 1 calc R . .
C25 C 0.0118(4) -0.0982(3) 0.1043(3) 0.0662(12) Uani 1 1 d . . .
H25A H -0.0123 -0.1453 0.0517 0.079 Uiso 1 1 calc R . .
C26 C -0.0232(4) -0.1277(4) 0.1819(4) 0.0730(14) Uani 1 1 d . . .
H26A H -0.0710 -0.1948 0.1816 0.088 Uiso 1 1 calc R . .
C27 C 0.0108(4) -0.0611(4) 0.2574(3) 0.0646(12) Uani 1 1 d . . .
H27A H -0.0138 -0.0824 0.3092 0.078 Uiso 1 1 calc R . .
C28 C 0.0822(3) 0.0396(3) 0.2604(3) 0.0529(10) Uani 1 1 d . . .
C29 C 0.1211(3) 0.1100(3) 0.3387(3) 0.0547(10) Uani 1 1 d . . .
H29A H 0.0966 0.0917 0.3913 0.066 Uiso 1 1 calc R . .
C30 C 0.1938(3) 0.2041(3) 0.3380(3) 0.0507(9) Uani 1 1 d . . .
C31 C 0.4790(6) 0.2557(4) 0.4754(3) 0.0783(15) Uani 1 1 d . . .
H31A H 0.4046 0.2356 0.4942 0.094 Uiso 1 1 calc R . .
C32 C 0.4733(4) 0.1664(4) 0.4091(3) 0.0705(13) Uani 1 1 d . . .
H32A H 0.4755 0.1057 0.4382 0.106 Uiso 1 1 calc R . .
H32B H 0.5366 0.1836 0.3778 0.106 Uiso 1 1 calc R . .
H32C H 0.4040 0.1510 0.3678 0.106 Uiso 1 1 calc R . .
C33 C 0.5489(9) 0.2775(5) 0.5520(5) 0.141(4) Uani 1 1 d . . .
H33A H 0.5378 0.3375 0.5868 0.212 Uiso 1 1 calc R . .
H33B H 0.6257 0.2931 0.5410 0.212 Uiso 1 1 calc R . .
H33C H 0.5338 0.2176 0.5837 0.212 Uiso 1 1 calc R . .
C34 C 0.7827(5) 0.6303(6) 0.3432(4) 0.104(2) Uani 1 1 d . . .
H34A H 0.8191 0.6082 0.3958 0.125 Uiso 1 1 calc R . .
C35 C 0.8349(7) 0.6015(8) 0.2680(7) 0.167(5) Uani 1 1 d . . .
H35A H 0.8264 0.5268 0.2606 0.250 Uiso 1 1 calc R . .
H35B H 0.9140 0.6387 0.2787 0.250 Uiso 1 1 calc R . .
H35C H 0.7988 0.6202 0.2151 0.250 Uiso 1 1 calc R . .
C36 C 0.7924(8) 0.7429(7) 0.3632(5) 0.173(5) Uani 1 1 d . . .
H36A H 0.7558 0.7548 0.4134 0.259 Uiso 1 1 calc R . .
H36B H 0.7568 0.7665 0.3127 0.259 Uiso 1 1 calc R . .
H36C H 0.8710 0.7816 0.3767 0.259 Uiso 1 1 calc R . .
C37 C 0.3665(4) 0.3539(5) 0.0123(3) 0.0775(15) Uani 1 1 d . . .
H37A H 0.4399 0.3541 -0.0055 0.093 Uiso 1 1 calc R . .
C38 C 0.2841(5) 0.2530(6) -0.0287(4) 0.114(3) Uani 1 1 d . . .
H38A H 0.3105 0.1952 -0.0099 0.172 Uiso 1 1 calc R . .
H38B H 0.2763 0.2484 -0.0923 0.172 Uiso 1 1 calc R . .
H38C H 0.2120 0.2500 -0.0105 0.172 Uiso 1 1 calc R . .
C39 C 0.3375(6) 0.4486(6) -0.0129(4) 0.101(2) Uani 1 1 d . . .
H39A H 0.3950 0.5103 0.0167 0.151 Uiso 1 1 calc R . .
H39B H 0.2659 0.4503 0.0042 0.151 Uiso 1 1 calc R . .
H39C H 0.3324 0.4474 -0.0761 0.151 Uiso 1 1 calc R . .
C40 C 0.0457(5) 0.4118(5) 0.3868(6) 0.112(2) Uani 1 1 d . . .
H40A H -0.0121 0.4326 0.4144 0.169 Uiso 1 1 calc R . .
H40B H 0.0710 0.3608 0.4185 0.169 Uiso 1 1 calc R . .
H40C H 0.0156 0.3811 0.3263 0.169 Uiso 1 1 calc R . .
C41 C 0.1363(5) 0.4997(5) 0.3887(6) 0.112(3) Uani 1 1 d . . .
H41A H 0.1672 0.5093 0.4521 0.134 Uiso 1 1 calc R . .
C42 C 0.1279(6) 0.5978(5) 0.3830(7) 0.142(4) Uani 1 1 d . . .
H42A H 0.0657 0.6085 0.4108 0.213 Uiso 1 1 calc R . .
H42B H 0.1153 0.6074 0.3216 0.213 Uiso 1 1 calc R . .
H42C H 0.1968 0.6480 0.4126 0.213 Uiso 1 1 calc R . .
C1S C -0.0695(8) 0.3480(8) 0.0780(8) 0.079(3) Uani 0.631(5) 1 d P A 1
H1SA H -0.1063 0.2782 0.0926 0.095 Uiso 0.631(5) 1 calc PR A 1
Cl1 Cl -0.1175(3) 0.4393(3) 0.1354(3) 0.1347(17) Uani 0.631(5) 1 d P A 1
Cl2 Cl 0.0682(3) 0.3758(4) 0.1149(2) 0.1180(13) Uani 0.631(5) 1 d P A 1
Cl3 Cl -0.1030(7) 0.3474(3) -0.0290(3) 0.192(3) Uani 0.631(5) 1 d P A 1
C1SA C -0.076(2) 0.321(2) 0.036(2) 0.120(10) Uiso 0.369(5) 1 d P A 2
H1SB H -0.1275 0.2496 0.0181 0.144 Uiso 0.369(5) 1 calc PR A 2
Cl1A Cl -0.1590(6) 0.4031(6) 0.0552(6) 0.143(3) Uiso 0.369(5) 1 d P A 2
Cl2A Cl 0.0312(7) 0.3094(7) 0.1138(5) 0.137(3) Uiso 0.369(5) 1 d P A 2
Cl3A Cl -0.0216(4) 0.3586(4) -0.0599(4) 0.0942(16) Uiso 0.369(5) 1 d P A 2
C2S C 0.2339(7) -0.1062(7) 0.5234(6) 0.089(2) Uani 0.724(7) 1 d P B 1
H2SA H 0.2652 -0.1617 0.5451 0.106 Uiso 0.724(7) 1 calc PR B 1
Cl4 Cl 0.0913(2) -0.1446(4) 0.5224(2) 0.1230(16) Uani 0.724(7) 1 d P B 1
Cl5 Cl 0.2983(8) 0.0079(6) 0.5930(5) 0.243(4) Uani 0.724(7) 1 d P B 1
Cl6 Cl 0.26316(15) -0.09547(14) 0.42053(12) 0.1023(5) Uiso 1 1 d . B 1
C2SA C 0.2354(19) -0.021(2) 0.5101(16) 0.093(7) Uiso 0.276(7) 1 d P B 2
H2SB H 0.2415 0.0487 0.4915 0.112 Uiso 0.276(7) 1 calc PR B 2
Cl4A Cl 0.1021(7) -0.0602(9) 0.5341(6) 0.126(3) Uiso 0.276(7) 1 d P B 2
Cl5A Cl 0.3252(5) 0.0006(6) 0.5972(6) 0.0675(18) Uiso 0.276(7) 1 d P B 2
Cl6A Cl 0.26316(15) -0.09547(14) 0.42053(12) 0.1023(5) Uiso 0.00 1 d P B 2

loop_
_atom_site_aniso_label
_atom_site_aniso_U_11
_atom_site_aniso_U_22
_atom_site_aniso_U_33
_atom_site_aniso_U_23
_atom_site_aniso_U_13
_atom_site_aniso_U_12
Ti1 0.0493(4) 0.0485(4) 0.0522(4) -0.0079(3) 0.0105(3) 0.0087(3)
Ti2 0.0474(4) 0.0496(4) 0.0504(4) -0.0066(3) 0.0076(3) 0.0163(3)
Ti3 0.0438(4) 0.0445(4) 0.0539(4) 0.0026(3) 0.0081(3) 0.0147(3)
O1 0.0428(14) 0.0441(14) 0.0593(17) -0.0050(12) 0.0109(12) 0.0126(11)
O2 0.0514(15) 0.0529(15) 0.0477(15) -0.0024(12) 0.0060(12) 0.0207(12)
O3 0.0471(14) 0.0484(14) 0.0496(15) -0.0026(11) 0.0065(11) 0.0196(12)
O4 0.0469(15) 0.0497(15) 0.0689(19) 0.0095(13) 0.0172(13) 0.0185(12)
O5 0.0451(14) 0.0475(15) 0.0721(19) 0.0115(13) 0.0104(13) 0.0166(12)
O6 0.0491(14) 0.0424(14) 0.0519(16) -0.0010(11) 0.0094(12) 0.0074(11)
O7 0.0565(16) 0.0533(16) 0.0486(16) -0.0052(12) 0.0103(12) 0.0055(13)
O8 0.0572(16) 0.0545(16) 0.0494(16) 0.0032(12) 0.0100(13) 0.0177(13)
O9 0.0462(16) 0.0583(17) 0.074(2) 0.0075(15) 0.0071(14) 0.0100(13)
O10 0.0544(16) 0.0585(17) 0.0519(17) 0.0017(13) 0.0076(13) 0.0174(13)
O11 0.0476(16) 0.0644(18) 0.075(2) 0.0013(16) 0.0189(15) 0.0184(14)
O12 0.0518(15) 0.0636(18) 0.0579(18) -0.0138(14) 0.0116(13) 0.0120(14)
C1 0.050(2) 0.049(2) 0.046(2) 0.0035(16) 0.0078(17) 0.0151(17)
C2 0.051(2) 0.059(2) 0.049(2) 0.0062(18) 0.0060(17) 0.0231(19)
C3 0.055(2) 0.058(2) 0.058(3) 0.0025(19) 0.0144(19) 0.026(2)
C4 0.069(3) 0.079(3) 0.071(3) 0.002(2) 0.013(2) 0.041(3)
C5 0.089(4) 0.092(4) 0.080(4) -0.005(3) 0.021(3) 0.057(3)
C6 0.084(3) 0.091(4) 0.068(3) -0.015(3) 0.018(3) 0.045(3)
C7 0.071(3) 0.078(3) 0.060(3) -0.008(2) 0.012(2) 0.037(2)
C8 0.061(2) 0.058(2) 0.053(2) 0.0018(19) 0.0147(19) 0.027(2)
C9 0.050(2) 0.054(2) 0.048(2) 0.0003(17) 0.0069(17) 0.0195(18)
C10 0.0443(19) 0.045(2) 0.052(2) 0.0014(16) 0.0112(16) 0.0169(16)
C11 0.056(2) 0.051(2) 0.051(2) 0.0061(17) 0.0117(18) 0.0220(19)
C12 0.050(2) 0.054(2) 0.060(3) 0.0083(19) 0.0153(19) 0.0115(18)
C13 0.064(3) 0.049(2) 0.049(2) 0.0071(17) 0.0091(19) 0.0205(19)
C14 0.068(3) 0.050(2) 0.063(3) 0.012(2) 0.013(2) 0.014(2)
C15 0.095(4) 0.049(3) 0.078(3) 0.013(2) 0.013(3) 0.023(3)
C16 0.091(4) 0.058(3) 0.083(4) 0.010(2) 0.004(3) 0.040(3)
C17 0.062(3) 0.063(3) 0.069(3) 0.007(2) 0.003(2) 0.029(2)
C18 0.063(2) 0.051(2) 0.047(2) 0.0083(17) 0.0052(18) 0.0241(19)
C19 0.046(2) 0.058(2) 0.055(2) 0.0110(18) 0.0065(17) 0.0209(18)
C20 0.052(2) 0.048(2) 0.054(2) 0.0097(17) 0.0090(18) 0.0135(18)
C21 0.0386(18) 0.0437(19) 0.051(2) 0.0015(16) 0.0067(16) 0.0133(15)
C22 0.0441(19) 0.043(2) 0.051(2) 0.0032(16) 0.0061(16) 0.0176(16)
C23 0.045(2) 0.046(2) 0.057(2) -0.0001(17) 0.0041(17) 0.0152(17)
C24 0.054(2) 0.053(2) 0.059(3) -0.0022(19) 0.0036(19) 0.0170(19)
C25 0.064(3) 0.054(3) 0.071(3) -0.010(2) 0.000(2) 0.011(2)
C26 0.065(3) 0.051(3) 0.088(4) 0.003(2) -0.001(3) -0.002(2)
C27 0.061(3) 0.060(3) 0.064(3) 0.003(2) 0.010(2) 0.002(2)
C28 0.050(2) 0.048(2) 0.058(3) 0.0037(18) 0.0069(18) 0.0107(17)
C29 0.052(2) 0.055(2) 0.055(2) 0.0030(19) 0.0122(18) 0.0118(19)
C30 0.050(2) 0.048(2) 0.052(2) -0.0009(17) 0.0069(17) 0.0129(17)
C31 0.129(5) 0.061(3) 0.052(3) 0.006(2) 0.015(3) 0.039(3)
C32 0.079(3) 0.052(3) 0.075(3) 0.000(2) 0.013(3) 0.013(2)
C33 0.259(11) 0.070(4) 0.088(5) -0.005(3) -0.038(6) 0.072(5)
C34 0.063(3) 0.137(6) 0.091(4) 0.036(4) 0.000(3) -0.015(4)
C35 0.103(6) 0.197(9) 0.260(12) 0.117(9) 0.107(7) 0.077(6)
C36 0.204(9) 0.128(6) 0.105(6) -0.032(5) 0.050(6) -0.093(7)
C37 0.063(3) 0.107(4) 0.054(3) 0.002(3) 0.013(2) 0.010(3)
C38 0.086(4) 0.164(7) 0.055(3) -0.013(4) 0.017(3) -0.025(4)
C39 0.098(4) 0.142(6) 0.074(4) 0.045(4) 0.012(3) 0.043(4)
C40 0.065(3) 0.098(5) 0.176(7) 0.016(5) 0.043(4) 0.017(3)
C41 0.074(4) 0.087(4) 0.192(8) 0.013(4) 0.069(4) 0.033(3)
C42 0.110(5) 0.089(5) 0.257(11) 0.026(6) 0.078(6) 0.059(4)
C1S 0.064(5) 0.071(6) 0.099(8) 0.011(6) -0.011(5) 0.021(4)
Cl1 0.100(2) 0.118(2) 0.199(5) 0.017(2) 0.030(2) 0.0515(18)
Cl2 0.0760(17) 0.155(3) 0.130(3) 0.037(2) 0.0042(16) 0.043(2)
Cl3 0.335(9) 0.128(3) 0.078(2) 0.011(2) -0.047(4) 0.041(4)
C2S 0.108(6) 0.088(6) 0.084(6) 0.034(4) 0.020(5) 0.042(5)
Cl4 0.0886(16) 0.186(4) 0.122(2) 0.054(2) 0.0353(14) 0.0662(19)
Cl5 0.372(10) 0.197(5) 0.124(4) -0.035(3) 0.035(5) 0.036(6)

loop_
_atom_type_symbol
_atom_type_description
_atom_type_scat_dispersion_real
_atom_type_scat_dispersion_imag
_atom_type_scat_source
C C 0.0033 0.0016 'International Tables Vol C Tables 4.2.6.8 and 6.1.1.4'
H H 0.0000 0.0000 'International Tables Vol C Tables 4.2.6.8 and 6.1.1.4'
O O 0.0106 0.0060 'International Tables Vol C Tables 4.2.6.8 and 6.1.1.4'
Ti Ti 0.2776 0.4457 'International Tables Vol C Tables 4.2.6.8 and 6.1.1.4'
Cl Cl 0.1484 0.1585 'International Tables Vol C Tables 4.2.6.8 and 6.1.1.4'

loop_
_geom_angle_atom_site_label_1
_geom_angle_atom_site_label_2
_geom_angle_atom_site_label_3
_geom_angle
_geom_angle_site_symmetry_1
O12 Ti1 O7 100.21(13) 2_666
O12 Ti1 O1 107.57(12) 2_666
O7 Ti1 O1 152.01(12) .
O12 Ti1 O8 97.89(13) 2_666
O7 Ti1 O8 95.10(13) .
O1 Ti1 O8 78.01(12) .
O12 Ti1 O11 88.55(14) 2_666
O7 Ti1 O11 95.08(13) .
O1 Ti1 O11 89.08(12) .
O8 Ti1 O11 166.80(12) .
O12 Ti1 O6 168.23(13) 2_666
O7 Ti1 O6 77.58(11) .
O1 Ti1 O6 75.89(11) .
O8 Ti1 O6 93.83(11) .
O11 Ti1 O6 80.19(12) .
O12 Ti1 Ti2 101.30(10) 2_666
O7 Ti1 Ti2 132.82(10) .
O1 Ti1 Ti2 38.00(8) .
O8 Ti1 Ti2 40.62(8) .
O11 Ti1 Ti2 126.84(9) .
O6 Ti1 Ti2 88.30(7) .
O12 Ti1 Ti3 144.34(10) 2_666
O7 Ti1 Ti3 114.11(9) .
O1 Ti1 Ti3 39.60(8) .
O8 Ti1 Ti3 88.77(8) .
O11 Ti1 Ti3 79.41(9) .
O6 Ti1 Ti3 36.58(7) .
Ti2 Ti1 Ti3 62.41(2) .
O12 Ti2 O2 99.40(13) .
O12 Ti2 O1 108.42(13) .
O2 Ti2 O1 152.17(12) .
O12 Ti2 O8 97.55(13) .
O2 Ti2 O8 98.31(12) .
O1 Ti2 O8 77.99(12) .
O12 Ti2 O9 86.95(14) .
O2 Ti2 O9 95.30(12) .
O1 Ti2 O9 86.75(12) .
O8 Ti2 O9 164.74(12) .
O12 Ti2 O3 167.29(13) .
O2 Ti2 O3 76.99(11) .
O1 Ti2 O3 75.90(11) .
O8 Ti2 O3 95.04(11) .
O9 Ti2 O3 81.31(12) .
O12 Ti2 Ti1 101.67(9) .
O2 Ti2 Ti1 135.81(9) .
O1 Ti2 Ti1 37.86(8) .
O8 Ti2 Ti1 40.75(9) .
O9 Ti2 Ti1 124.09(9) .
O3 Ti2 Ti1 89.01(7) .
O12 Ti2 Ti3 145.30(11) .
O2 Ti2 Ti3 113.42(9) .
O1 Ti2 Ti3 39.65(8) .
O8 Ti2 Ti3 88.85(9) .
O9 Ti2 Ti3 79.40(9) .
O3 Ti2 Ti3 36.44(7) .
Ti1 Ti2 Ti3 62.40(2) .
O10 Ti3 O5 102.12(13) .
O10 Ti3 O4 100.82(13) .
O5 Ti3 O4 80.61(11) .
O10 Ti3 O3 98.48(12) .
O5 Ti3 O3 158.29(12) .
O4 Ti3 O3 88.90(11) .
O10 Ti3 O6 100.78(12) .
O5 Ti3 O6 88.85(11) .
O4 Ti3 O6 157.53(12) .
O3 Ti3 O6 94.01(12) .
O10 Ti3 O1 170.18(12) .
O5 Ti3 O1 86.22(11) .
O4 Ti3 O1 85.54(11) .
O3 Ti3 O1 73.98(10) .
O6 Ti3 O1 73.94(10) .
O10 Ti3 Ti1 140.63(10) .
O5 Ti3 Ti1 83.31(9) .
O4 Ti3 Ti1 118.49(9) .
O3 Ti3 Ti1 85.13(8) .
O6 Ti3 Ti1 39.93(8) .
O1 Ti3 Ti1 34.29(7) .
O10 Ti3 Ti2 138.15(10) .
O5 Ti3 Ti2 119.57(9) .
O4 Ti3 Ti2 83.59(9) .
O3 Ti3 Ti2 39.71(7) .
O6 Ti3 Ti2 84.49(8) .
O1 Ti3 Ti2 34.45(7) .
Ti1 Ti3 Ti2 55.19(2) .
Ti1 O1 Ti2 104.14(14) .
Ti1 O1 Ti3 106.11(11) .
Ti2 O1 Ti3 105.90(12) .
C1 O2 Ti2 122.0(2) .
C10 O3 Ti3 142.1(2) .
C10 O3 Ti2 114.0(2) .
Ti3 O3 Ti2 103.85(11) .
C11 O4 Ti3 115.3(2) .
C20 O5 Ti3 115.6(2) .
C21 O6 Ti3 142.6(2) .
C21 O6 Ti1 113.7(2) .
Ti3 O6 Ti1 103.49(11) .
C30 O7 Ti1 121.0(3) .
C31 O8 Ti2 133.2(3) .
C31 O8 Ti1 128.1(3) .
Ti2 O8 Ti1 98.63(13) .
C34 O9 Ti2 129.0(3) .
C37 O10 Ti3 150.8(3) .
C41 O11 Ti1 131.1(4) .
Ti1 O12 Ti2 157.01(18) 2_666
O2 C1 C2 125.1(4) .
O2 C1 C10 114.6(3) .
C2 C1 C10 120.3(4) .
C1 C2 C3 120.4(4) .
C2 C3 C4 122.6(4) .
C2 C3 C8 119.3(4) .
C4 C3 C8 118.1(4) .
C5 C4 C3 120.6(5) .
C4 C5 C6 121.5(5) .
C7 C6 C5 120.3(5) .
C6 C7 C8 121.1(5) .
C7 C8 C9 122.4(4) .
C7 C8 C3 118.4(4) .
C9 C8 C3 119.2(4) .
C10 C9 C8 119.6(4) .
O3 C10 C9 126.5(4) .
O3 C10 C1 112.3(3) .
C9 C10 C1 121.2(4) .
C12 C11 O4 125.7(4) .
C12 C11 C20 120.5(4) .
O4 C11 C20 113.7(3) .
C11 C12 C13 120.5(4) .
C14 C13 C12 122.6(4) .
C14 C13 C18 118.3(4) .
C12 C13 C18 119.1(4) .
C15 C14 C13 121.3(5) .
C14 C15 C16 120.4(5) .
C17 C16 C15 120.6(4) .
C16 C17 C18 120.8(5) .
C17 C18 C19 122.4(4) .
C17 C18 C13 118.6(4) .
C19 C18 C13 119.0(4) .
C20 C19 C18 120.5(4) .
O5 C20 C19 125.4(4) .
O5 C20 C11 114.2(3) .
C19 C20 C11 120.3(4) .
C22 C21 O6 126.4(4) .
C22 C21 C30 121.2(3) .
O6 C21 C30 112.5(3) .
C21 C22 C23 120.2(4) .
C24 C23 C22 122.8(4) .
C24 C23 C28 118.3(4) .
C22 C23 C28 118.9(4) .
C25 C24 C23 121.9(4) .
C24 C25 C26 119.9(4) .
C27 C26 C25 120.5(4) .
C26 C27 C28 121.3(5) .
C27 C28 C29 122.6(4) .
C27 C28 C23 118.1(4) .
C29 C28 C23 119.3(4) .
C30 C29 C28 119.8(4) .
C29 C30 O7 124.2(4) .
C29 C30 C21 120.6(4) .
O7 C30 C21 115.2(3) .
C33 C31 O8 114.6(5) .
C33 C31 C32 122.4(6) .
O8 C31 C32 109.5(4) .
O9 C34 C35 108.8(6) .
O9 C34 C36 109.3(6) .
C35 C34 C36 115.0(6) .
O10 C37 C39 110.4(5) .
O10 C37 C38 107.4(4) .
C39 C37 C38 114.9(6) .
C42 C41 C40 125.0(6) .
C42 C41 O11 115.0(6) .
C40 C41 O11 113.6(5) .
Cl3 C1S Cl2 114.9(7) .
Cl3 C1S Cl1 110.1(6) .
Cl2 C1S Cl1 106.4(6) .
Cl1A C1SA Cl2A 123.0(17) .
Cl1A C1SA Cl3A 103.8(17) .
Cl2A C1SA Cl3A 109.7(16) .
Cl6 C2S Cl5 110.8(5) .
Cl6 C2S Cl4 110.8(5) .
Cl5 C2S Cl4 112.3(6) .
Cl5A C2SA Cl4A 110.4(14) .

loop_
_geom_bond_atom_site_label_1
_geom_bond_atom_site_label_2
_geom_bond_distance
_geom_bond_site_symmetry_2
Ti1 O12 1.804(3) 2_666
Ti1 O7 1.886(3) .
Ti1 O1 1.901(3) .
Ti1 O8 1.983(3) .
Ti1 O11 2.086(3) .
Ti1 O6 2.140(3) .
Ti1 Ti2 3.0038(10) .
Ti1 Ti3 3.2420(11) .
Ti2 O12 1.808(3) .
Ti2 O2 1.886(3) .
Ti2 O1 1.907(3) .
Ti2 O8 1.978(3) .
Ti2 O9 2.088(3) .
Ti2 O3 2.134(3) .
Ti2 Ti3 3.2422(11) .
Ti3 O10 1.763(3) .
Ti3 O5 1.954(3) .
Ti3 O4 1.968(3) .
Ti3 O3 1.983(3) .
Ti3 O6 1.987(3) .
Ti3 O1 2.151(3) .
O2 C1 1.352(5) .
O3 C10 1.361(4) .
O4 C11 1.357(5) .
O5 C20 1.354(5) .
O6 C21 1.365(4) .
O7 C30 1.365(5) .
O8 C31 1.461(6) .
O9 C34 1.443(6) .
O10 C37 1.436(6) .
O11 C41 1.446(6) .
O12 Ti1 1.804(3) 2_666
C1 C2 1.361(6) .
C1 C10 1.428(6) .
C2 C3 1.411(6) .
C3 C4 1.418(6) .
C3 C8 1.438(6) .
C4 C5 1.363(7) .
C5 C6 1.378(8) .
C6 C7 1.365(6) .
C7 C8 1.417(6) .
C8 C9 1.419(6) .
C9 C10 1.363(5) .
C11 C12 1.349(6) .
C11 C20 1.435(6) .
C12 C13 1.426(6) .
C13 C14 1.417(6) .
C13 C18 1.426(6) .
C14 C15 1.356(7) .
C15 C16 1.393(7) .
C16 C17 1.367(7) .
C17 C18 1.414(6) .
C18 C19 1.420(6) .
C19 C20 1.362(6) .
C21 C22 1.347(5) .
C21 C30 1.427(6) .
C22 C23 1.422(5) .
C23 C24 1.404(6) .
C23 C28 1.438(6) .
C24 C25 1.363(6) .
C25 C26 1.404(7) .
C26 C27 1.357(7) .
C27 C28 1.418(6) .
C28 C29 1.419(6) .
C29 C30 1.364(6) .
C31 C33 1.350(8) .
C31 C32 1.488(6) .
C34 C35 1.485(11) .
C34 C36 1.491(11) .
C37 C39 1.492(8) .
C37 C38 1.507(8) .
C40 C41 1.416(8) .
C41 C42 1.366(9) .
C1S Cl3 1.671(12) .
C1S Cl2 1.692(9) .
C1S Cl1 1.729(12) .
C1SA Cl1A 1.74(3) .
C1SA Cl2A 1.75(3) .
C1SA Cl3A 1.79(3) .
C2S Cl6 1.707(8) .
C2S Cl5 1.735(11) .
C2S Cl4 1.739(9) .
C2SA Cl5A 1.61(3) .
C2SA Cl4A 1.73(2) .

loop_
_geom_hbond_atom_site_label_D
_geom_hbond_atom_site_label_H
_geom_hbond_atom_site_label_A
_geom_hbond_distance_DH
_geom_hbond_distance_HA
_geom_hbond_distance_DA
_geom_hbond_angle_DHA
O9 H9O O4 0.846(10) 1.83(2) 2.650(4) 163(6)
O11 H11O O5 0.847(10) 1.87(3) 2.650(4) 153(6)
